data_7718686
loop_
_publ_author_name
'Strelnikova, Iuliia V.'
'Iova, Angelina A.'
'Ovsyannikov, Alexander S.'
'Islamov, Daut R.'
'Litvonov, Igor A.'
'Lazarenko, Vladimir A.'
'Kulikova, Elizaveta S.'
'Bogomyakov, Artem S.'
'Lin, Meijin'
'Kiiamov, Airat G.'
'Solovieva, Svetlana E.'
'Antipin, Igor S.'

_publ_section_title
;
 New mononuclear Dy(III) complex based on a calix[4]arene ligand with two
 appended salicylideneamine groups decorated with azophenyl fragments:
 synthesis, crystalline assembly and slow magnetic relaxation behavior.
;
_journal_issue 24
_journal_name_full 'Dalton transactions (Cambridge, England : 2003)'
_journal_page_first 9584
_journal_page_last 9593
_journal_paper_doi 10.1039/d5dt00936g
_journal_volume 54
_journal_year 2025
_chemical_formula_moiety 'C74 H79 Dy N6 O6, 2(H2 O), C H4 O'
_chemical_formula_sum 'C75 H87 Dy N6 O9'
_chemical_formula_weight 1379.00
_space_group_crystal_system monoclinic
_space_group_IT_number 14
_space_group_name_Hall '-P 2ybc'
_space_group_name_H-M_alt 'P 1 21/c 1'
_atom_sites_solution_hydrogens mixed
_audit_creation_date 2025-05-07
_audit_creation_method
;
Olex2 1.5
(compiled 2025.03.04 svn.red2d20d0 for OlexSys, GUI svn.r7188)
;
_audit_update_record
;
2025-05-07 deposited with the CCDC.	2025-05-12 downloaded from the CCDC.
;
_cell_angle_alpha 90
_cell_angle_beta 96.86(3)
_cell_angle_gamma 90
_cell_formula_units_Z 4
_cell_length_a 19.127(4)
_cell_length_b 13.967(3)
_cell_length_c 26.635(5)
_cell_measurement_reflns_used 123
_cell_measurement_temperature 100(2)
_cell_measurement_theta_max 26.809
_cell_measurement_theta_min 1.744
_cell_volume 7065(3)
_computing_cell_refinement 'XDS (Kabsch, 2010)'
_computing_data_collection 'MarCCD (Ross et al., 2010)'
_computing_data_reduction 'XDS (Kabsch, 2010)'
_computing_molecular_graphics 'Olex2 1.5 (Dolomanov et al., 2009)'
_computing_publication_material 'Olex2 1.5 (Dolomanov et al., 2009)'
_computing_structure_refinement 'SHELXL 2019/2 (Sheldrick, 2015)'
_computing_structure_solution 'SHELXT 2014/5 (Sheldrick, 2014)'
_diffrn_ambient_temperature 100.00
_diffrn_measured_fraction_theta_full 0.899
_diffrn_measured_fraction_theta_max 0.899
_diffrn_measurement_device_type 'Rayonix SX165 CCD'
_diffrn_radiation_type synchrotron
_diffrn_radiation_wavelength 0.7517
_diffrn_reflns_av_R_equivalents 0.1044
_diffrn_reflns_av_unetI/netI 0.1306
_diffrn_reflns_Laue_measured_fraction_full 0.899
_diffrn_reflns_Laue_measured_fraction_max 0.899
_diffrn_reflns_limit_h_max 17
_diffrn_reflns_limit_h_min -19
_diffrn_reflns_limit_k_max 14
_diffrn_reflns_limit_k_min -13
_diffrn_reflns_limit_l_max 26
_diffrn_reflns_limit_l_min -14
_diffrn_reflns_number 11960
_diffrn_reflns_point_group_measured_fraction_full 0.899
_diffrn_reflns_point_group_measured_fraction_max 0.899
_diffrn_reflns_theta_full 22.500
_diffrn_reflns_theta_max 22.500
_diffrn_reflns_theta_min 1.744
_diffrn_source synchrotron
_exptl_absorpt_coefficient_mu 1.283
_exptl_absorpt_correction_T_max 1
_exptl_absorpt_correction_T_min 0.737
_exptl_absorpt_correction_type multi-scan
_exptl_crystal_colour orange
_exptl_crystal_colour_primary orange
_exptl_crystal_density_diffrn 1.297
_exptl_crystal_description needle
_exptl_crystal_F_000 2868
_exptl_crystal_size_max 0.3
_exptl_crystal_size_mid 0.02
_exptl_crystal_size_min 0.02
_refine_diff_density_max 1.987
_refine_diff_density_min -1.714
_refine_diff_density_rms 0.149
_refine_ls_extinction_method none
_refine_ls_goodness_of_fit_ref 1.220
_refine_ls_hydrogen_treatment mixed
_refine_ls_matrix_type full
_refine_ls_number_parameters 843
_refine_ls_number_reflns 7014
_refine_ls_number_restraints 351
_refine_ls_restrained_S_all 1.189
_refine_ls_R_factor_all 0.1809
_refine_ls_R_factor_gt 0.1127
_refine_ls_shift/su_max 0.001
_refine_ls_shift/su_mean 0.000
_refine_ls_structure_factor_coef Fsqd
_refine_ls_weighting_details 'w=1/[\s^2^(Fo^2^)+(0.0796P)^2^+200.1926P] where P=(Fo^2^+2Fc^2^)/3'
_refine_ls_weighting_scheme calc
_refine_ls_wR_factor_gt 0.2708
_refine_ls_wR_factor_ref 0.3244
_reflns_Friedel_coverage 0.000
_reflns_number_gt 4505
_reflns_number_total 7014
_reflns_threshold_expression 'I > 2\s(I)'
_cod_data_source_file d5dt00936g2.cif
_cod_data_source_block shelx_CCDC1
_cod_depositor_comments 'Adding full bibliography for 7718685--7718686.cif.'
_cod_original_cell_volume 7064(2)
_cod_database_code 7718686
_shelx_shelxl_version_number 2019/2
_shelx_space_group_comment
;
The symmetry employed for this shelxl refinement is uniquely defined
by the following loop, which should always be used as a source of
symmetry information in preference to the above space-group names.
They are only intended as comments.
;
_shelx_estimated_absorpt_t_max 0.882
_shelx_estimated_absorpt_t_min 0.699
_olex2_refinement_description
;
1. Fixed Uiso
 At 1.2 times of:
  All C(H) groups, All C(H,H) groups
 At 1.5 times of:
  All C(H,H,H) groups, All O(H) groups, All O(H,H) groups
2. Restrained distances
 O4-H4
 0.87 with sigma of 0.02
 H8D-H4
 -2.4 with sigma of 0.02
 H8C-H4
 -2.4 with sigma of 0.02
 H1AB-O0AA
 1.96 with sigma of 0.001
 O0AA-H1AA
 -3.2 with sigma of 0.02
 H0AA-O1AA
 -3.2 with sigma of 0.02
 H0AB-O1AA
 -3.2 with sigma of 0.02
 C34-H0AA
 3.277 with sigma of 0.001
 H1AA-C32
 4.735 with sigma of 0.001
 C71-C25 \\sim C25-C67
 with sigma of 0.001
 C21-C16 \\sim C16-C17
 with sigma of 0.001
 C21-C20 \\sim C18-C17
 with sigma of 0.001
 C20-C19 \\sim C19-C18
 with sigma of 0.001
3. Rigid bond restraints
 N1, C9, C10
 with sigma for 1-2 distances of 0.001 and sigma for 1-3 distances of 0.001
 C53, C54, C55
 with sigma for 1-2 distances of 0.002 and sigma for 1-3 distances of 0.002
4. Uiso/Uaniso restraints and constraints
Uanis(O0AA) \\sim Ueq, Uanis(O1AA) \\sim Ueq: with sigma of 0.03 and sigma for
terminal atoms of 0.06
Uanis(C44) \\sim Ueq: with sigma of 0.005 and sigma for terminal atoms of 0.01
Uanis(C71) = Uanis(C67)
Uanis(C74) = Uanis(C73)
Uanis(C69) = Uanis(C68)
Uanis(C70) = Uanis(C72)
5. Rigid body (RIGU) restrains
 C21, C20, C19, C18, C17, C16, N3, N2, C14
 with sigma for 1-2 distances of 0.002 and sigma for 1-3 distances of 0.002
 C59, C61, C60, C62
 with sigma for 1-2 distances of 0.002 and sigma for 1-3 distances of 0.002
 C63, C65, C66, C64
 with sigma for 1-2 distances of 0.002 and sigma for 1-3 distances of 0.002
 C75, C78, C77, C76
 with sigma for 1-2 distances of 0.002 and sigma for 1-3 distances of 0.002
 C71, C74, C69, C72, C25, C67, C68, C70, C73
 with sigma for 1-2 distances of 0.002 and sigma for 1-3 distances of 0.002
 C38, N4, C37, C36, O3, C35
 with sigma for 1-2 distances of 0.002 and sigma for 1-3 distances of 0.002
 C48, C47, C49, C50, C45, C46, N6, N5
 with sigma for 1-2 distances of 0.002 and sigma for 1-3 distances of 0.002
 C39, C44, C43
 with sigma for 1-2 distances of 0.002 and sigma for 1-3 distances of 0.002
 C26, C27, C29, C28
 with sigma for 1-2 distances of 0.002 and sigma for 1-3 distances of 0.002
 C4, C5, C6, O1, C7
 with sigma for 1-2 distances of 0.002 and sigma for 1-3 distances of 0.002
 C42, C43, C41, C44, N5
 with sigma for 1-2 distances of 0.002 and sigma for 1-3 distances of 0.002
6. Others
 Sof(C74)=Sof(H74A)=Sof(H74B)=Sof(H74C)=Sof(C71)=Sof(C73)=Sof(H73A)=Sof(H73B)=
 Sof(H73C)=Sof(C72)=Sof(H72A)=Sof(H72B)=Sof(H72C)=1-FVAR(1)
 Sof(C70)=Sof(H70A)=Sof(H70B)=Sof(H70C)=Sof(C67)=Sof(C69)=Sof(H69A)=Sof(H69B)=
 Sof(H69C)=Sof(C68)=Sof(H68A)=Sof(H68B)=Sof(H68C)=FVAR(1)
 Fixed Sof: O0AA(0.5) H0AA(0.5) H0AB(0.5) O1AA(0.5) H1AA(0.5) H1AB(0.5)
7.a Free rotating group:
 O8(H8C,H8D), C70(C67,C69,C68), C74(C71,C73,C72,H4), O0AA(H0AA,H0AB),
 O1AA(H1AA,H1AB)
7.b Secondary CH2 refined with riding coordinates:
 C58(H58A,H58B), C29(H29A,H29B), C8(H8A,H8B), C22(H22A,H22B), C51(H51A,H51B),
 C7(H7A,H7B), C36(H36A,H36B), C37(H37A,H37B)
7.c Me refined with riding coordinates:
 C77(H77A,H77B,H77C), C66(H66A,H66B,H66C), C78(H78A,H78B,H78C), C65(H65A,H65B,
 H65C), C60(H60A,H60B,H60C), C61(H61A,H61B,H61C), C64(H64A,H64B,H64C), C62(H62A,
 H62B,H62C), C70(H70A,H70B,H70C), C69(H69A,H69B,H69C), C68(H68A,H68B,H68C),
 C74(H74A,H74B,H74C), C73(H73A,H73B,H73C), C72(H72A,H72B,H72C)
7.d Aromatic/amide H refined with riding coordinates:
 C38(H38), C4(H4A), C26(H26), C2(H2), C44(H44), C41(H41), C42(H42), C53(H53),
 C15(H15), C24(H24), C31(H31), C9(H9), C21(H21), C49(H49), C55(H55), C18(H18),
 C48(H48), C17(H17), C12(H12), C33(H33), C20(H20), C50(H50), C19(H19), C46(H46),
  C13(H13), C47(H47)
7.e Idealised Me refined as rotating group:
 C79(H79A,H79B,H79C), C76(H76A,H76B,H76C)
7.f Idealised tetrahedral OH refined as rotating group:
 O7(H7)
;
_olex2_submission_special_instructions 'No special instructions were received'

loop_
_space_group_symop_operation_xyz
'x, y, z'
'-x, y+1/2, -z+1/2'
'-x, -y, -z'
'x, -y-1/2, z-1/2'

loop_
_atom_site_label
_atom_site_type_symbol
_atom_site_fract_x
_atom_site_fract_y
_atom_site_fract_z
_atom_site_U_iso_or_equiv
_atom_site_adp_type
_atom_site_occupancy
_atom_site_site_symmetry_order
_atom_site_calc_flag
_atom_site_refinement_flags_posn
_atom_site_refinement_flags_adp
_atom_site_refinement_flags_occupancy
_atom_site_disorder_assembly
_atom_site_disorder_group
Dy01 Dy 0.39879(6) 0.55755(8) 0.27649(5) 0.0493(5) Uani 1 1 d . . . . .
O6 O 0.5017(8) 0.5938(10) 0.2453(6) 0.047(4) Uani 1 1 d . . . . .
O2 O 0.3571(8) 0.6509(10) 0.2161(6) 0.052(4) Uani 1 1 d . . . . .
O4 O 0.2704(8) 0.5406(11) 0.2708(7) 0.048(4) Uani 1 1 d D . . . .
O5 O 0.3795(9) 0.4745(10) 0.3455(7) 0.053(4) Uani 1 1 d . . . . .
O1 O 0.3590(7) 0.4462(10) 0.2048(6) 0.044(3) Uani 1 1 d . . . . .
O3 O 0.3490(7) 0.6991(9) 0.3214(6) 0.042(3) Uani 1 1 d . . . . .
N4 N 0.4769(11) 0.6346(13) 0.3472(8) 0.049(4) Uani 1 1 d . . . . .
C38 C 0.5436(12) 0.6433(14) 0.3528(9) 0.044(5) Uani 1 1 d . . . . .
H38 H 0.564514 0.666286 0.384676 0.052 Uiso 1 1 calc R U . . .
C1 C 0.2366(12) 0.4045(15) 0.1902(10) 0.048(7) Uani 1 1 d . . . . .
C10 C 0.4588(13) 0.3428(17) 0.3605(12) 0.059(6) Uani 1 1 d . U . . .
O8 O 0.1876(10) 0.6339(13) 0.2028(8) 0.074(5) Uani 1 1 d G . . . .
H8C H 0.192941 0.690418 0.190050 0.111 Uiso 1 1 d DG U . . .
H8D H 0.143358 0.620601 0.194431 0.111 Uiso 1 1 d DG U . . .
C5 C 0.2878(12) 0.5071(16) 0.1325(10) 0.047(5) Uani 1 1 d . . . . .
C58 C 0.2406(14) 0.3470(16) 0.2390(11) 0.056(7) Uani 1 1 d . . . . .
H58A H 0.214788 0.286158 0.231807 0.067 Uiso 1 1 calc R U . . .
H58B H 0.290588 0.330502 0.249583 0.067 Uiso 1 1 calc R U . . .
C23 C 0.3368(12) 0.6737(16) 0.1263(10) 0.051(7) Uani 1 1 d . . . . .
C35 C 0.2827(13) 0.7381(18) 0.3046(10) 0.053(7) Uani 1 1 d . . . . .
N6 N 0.8054(11) 0.6342(15) 0.3604(11) 0.071(5) Uani 1 1 d . . . . .
N5 N 0.7880(11) 0.6187(13) 0.3140(10) 0.060(4) Uani 1 1 d . . . . .
C39 C 0.5926(12) 0.6213(14) 0.3146(11) 0.048(5) Uani 1 1 d . . . . .
C28 C 0.3411(12) 0.7079(15) 0.1759(10) 0.046(5) Uani 1 1 d . . . . .
C29 C 0.3383(14) 0.8386(17) 0.2388(11) 0.058(6) Uani 1 1 d . . . . .
H29A H 0.381702 0.811319 0.257355 0.069 Uiso 1 1 calc R U . . .
H29B H 0.343029 0.909172 0.239212 0.069 Uiso 1 1 calc R U . . .
N1 N 0.4594(10) 0.3996(13) 0.2753(9) 0.054(5) Uani 1 1 d . U . . .
O7 O 0.3708(12) 0.290(2) 0.0658(9) 0.099(7) Uani 1 1 d . . . . .
H7 H 0.394172 0.300693 0.041545 0.148 Uiso 1 1 calc R U . . .
C3 C 0.1677(13) 0.4653(16) 0.1140(10) 0.053(7) Uani 1 1 d . . . . .
N2 N 0.5134(15) 0.1953(17) 0.4720(11) 0.089(6) Uani 1 1 d . . . . .
C4 C 0.2262(13) 0.5105(17) 0.1024(10) 0.052(6) Uani 1 1 d . . . . .
H4A H 0.223646 0.546156 0.071889 0.063 Uiso 1 1 calc R U . . .
C34 C 0.2242(14) 0.7050(18) 0.3247(9) 0.058(7) Uani 1 1 d D . . . .
C25 C 0.313(2) 0.8307(19) 0.0942(12) 0.094(7) Uani 1 1 d D . . . .
C26 C 0.3185(16) 0.8631(17) 0.1440(11) 0.068(7) Uani 1 1 d . . . . .
H26 H 0.313270 0.929754 0.149763 0.081 Uiso 1 1 calc R U . . .
C52 C 0.2067(14) 0.5271(19) 0.3424(14) 0.070(9) Uani 1 1 d . . . . .
C2 C 0.1728(13) 0.4113(16) 0.1590(11) 0.056(7) Uani 1 1 d . . . . .
H2 H 0.132351 0.379336 0.168173 0.067 Uiso 1 1 calc R U . . .
C44 C 0.6629(13) 0.6275(17) 0.3297(11) 0.058(5) Uani 1 1 d . U . . .
H44 H 0.678064 0.640969 0.364281 0.070 Uiso 1 1 calc R U . . .
C57 C 0.2295(11) 0.4874(17) 0.2993(11) 0.049(7) Uani 1 1 d . . . . .
C40 C 0.5688(13) 0.6021(14) 0.2643(11) 0.046(7) Uani 1 1 d . . . . .
C41 C 0.6202(14) 0.5932(17) 0.2339(13) 0.064(6) Uani 1 1 d . . . . .
H41 H 0.605281 0.581041 0.199169 0.077 Uiso 1 1 calc R U . . .
C6 C 0.2947(12) 0.4531(15) 0.1748(9) 0.044(4) Uani 1 1 d . . . . .
C42 C 0.6881(14) 0.5993(16) 0.2468(11) 0.057(5) Uani 1 1 d . . . . .
H42 H 0.719865 0.593017 0.222160 0.069 Uiso 1 1 calc R U . . .
C53 C 0.1697(14) 0.470(2) 0.3720(13) 0.074(8) Uani 1 1 d . U . . .
H53 H 0.154947 0.496435 0.401975 0.088 Uiso 1 1 calc R U . . .
C14 C 0.4726(18) 0.270(2) 0.4421(14) 0.077(7) Uani 1 1 d . . . . .
C54 C 0.1532(16) 0.376(2) 0.3593(13) 0.080(8) Uani 1 1 d . U . . .
C8 C 0.4710(11) 0.3748(14) 0.2233(10) 0.043(6) Uani 1 1 d . . . . .
H8A H 0.497880 0.426133 0.208563 0.052 Uiso 1 1 calc R U . . .
H8B H 0.498165 0.314444 0.223028 0.052 Uiso 1 1 calc R U . . .
C22 C 0.3502(13) 0.5630(16) 0.1186(9) 0.051(6) Uani 1 1 d . . . . .
H22A H 0.356872 0.550326 0.082938 0.061 Uiso 1 1 calc R U . . .
H22B H 0.393402 0.542837 0.140256 0.061 Uiso 1 1 calc R U . . .
C15 C 0.4910(15) 0.2769(18) 0.3960(13) 0.069(9) Uani 1 1 d . . . . .
H15 H 0.526938 0.236092 0.386533 0.083 Uiso 1 1 calc R U . . .
C24 C 0.3224(15) 0.7359(18) 0.0864(12) 0.071(8) Uani 1 1 d . . . . .
H24 H 0.318949 0.712080 0.052785 0.085 Uiso 1 1 calc R U . . .
C43 C 0.7130(13) 0.6154(14) 0.2975(11) 0.052(4) Uani 1 1 d . . . . .
C27 C 0.3310(14) 0.8040(15) 0.1851(11) 0.057(6) Uani 1 1 d . . . . .
C51 C 0.2296(13) 0.6272(16) 0.3619(11) 0.058(7) Uani 1 1 d . . . . .
H51A H 0.200775 0.644695 0.389050 0.069 Uiso 1 1 calc R U . . .
H51B H 0.279156 0.623259 0.377477 0.069 Uiso 1 1 calc R U . . .
C31 C 0.2125(15) 0.8523(19) 0.2533(12) 0.066(8) Uani 1 1 d . . . . .
H31 H 0.208613 0.904039 0.229994 0.079 Uiso 1 1 calc R U . . .
C77 C 0.0684(18) 0.883(3) 0.1964(18) 0.117(9) Uani 1 1 d . . . . .
H77A H 0.110187 0.912189 0.184434 0.176 Uiso 1 1 calc R U . . .
H77B H 0.059023 0.821143 0.180059 0.176 Uiso 1 1 calc R U . . .
H77C H 0.027808 0.925676 0.187870 0.176 Uiso 1 1 calc R U . . .
C7 C 0.4020(11) 0.3634(14) 0.1938(10) 0.043(5) Uani 1 1 d . . . . .
H7A H 0.379505 0.303282 0.203389 0.051 Uiso 1 1 calc R U . . .
H7B H 0.406865 0.360777 0.157253 0.051 Uiso 1 1 calc R U . . .
C11 C 0.4073(16) 0.411(2) 0.3729(12) 0.072(9) Uani 1 1 d . . . . .
C9 C 0.4743(16) 0.3399(17) 0.3076(13) 0.074(8) Uani 1 1 d . U . . .
H9 H 0.498715 0.284934 0.297818 0.089 Uiso 1 1 calc R U . . .
C21 C 0.6015(12) 0.0790(18) 0.5265(11) 0.093(8) Uani 1 1 d D . . . .
H21 H 0.620237 0.112144 0.499980 0.111 Uiso 1 1 calc R U . . .
C66 C 0.0779(18) 0.582(3) 0.0752(17) 0.136(10) Uani 1 1 d . . . . .
H66A H 0.072617 0.609073 0.108419 0.203 Uiso 1 1 calc R U . . .
H66B H 0.115326 0.615678 0.060403 0.203 Uiso 1 1 calc R U . . .
H66C H 0.033470 0.588444 0.052963 0.203 Uiso 1 1 calc R U . . .
C36 C 0.3863(13) 0.7414(17) 0.3649(10) 0.053(5) Uani 1 1 d . . . . .
H36A H 0.353764 0.756370 0.390040 0.063 Uiso 1 1 calc R U . . .
H36B H 0.408949 0.801676 0.355697 0.063 Uiso 1 1 calc R U . . .
C37 C 0.4388(12) 0.6740(17) 0.3856(9) 0.049(4) Uani 1 1 d . . . . .
H37A H 0.472205 0.706325 0.411418 0.059 Uiso 1 1 calc R U . . .
H37B H 0.415787 0.621485 0.402400 0.059 Uiso 1 1 calc R U . . .
C32 C 0.1532(15) 0.8244(17) 0.2731(10) 0.068(8) Uani 1 1 d D . . . .
C49 C 0.9980(16) 0.619(2) 0.3600(15) 0.094(9) Uani 1 1 d . . . . .
H49 H 1.033008 0.609334 0.337936 0.113 Uiso 1 1 calc R U . . .
C16 C 0.5375(10) 0.0989(19) 0.5357(8) 0.083(6) Uani 1 1 d D . . . .
C78 C 0.0868(16) 0.972(2) 0.2826(18) 0.113(9) Uani 1 1 d . . . . .
H78A H 0.128240 1.005342 0.272862 0.170 Uiso 1 1 calc R U . . .
H78B H 0.044241 1.008057 0.270277 0.170 Uiso 1 1 calc R U . . .
H78C H 0.090691 0.966871 0.319504 0.170 Uiso 1 1 calc R U . . .
C55 C 0.1709(17) 0.335(2) 0.3135(13) 0.085(9) Uani 1 1 d . U . . .
H55 H 0.156624 0.272433 0.303509 0.102 Uiso 1 1 calc R U . . .
C18 C 0.5444(12) -0.0159(16) 0.5991(11) 0.082(6) Uani 1 1 d D . . . .
H18 H 0.522262 -0.049121 0.624060 0.099 Uiso 1 1 calc R U . . .
C56 C 0.2120(13) 0.3950(19) 0.2827(12) 0.062(8) Uani 1 1 d . . . . .
C30 C 0.2769(14) 0.8110(17) 0.2648(9) 0.051(7) Uani 1 1 d . . . . .
C45 C 0.8790(15) 0.634(2) 0.3735(14) 0.080(7) Uani 1 1 d . . . . .
C48 C 1.0183(17) 0.626(2) 0.4127(15) 0.095(9) Uani 1 1 d . . . . .
H48 H 1.066622 0.623684 0.426073 0.114 Uiso 1 1 calc R U . . .
C63 C 0.0985(18) 0.467(4) 0.0816(18) 0.132(9) Uani 1 1 d . . . . .
N3 N 0.4867(15) 0.1805(17) 0.5095(11) 0.090(6) Uani 1 1 d . . . . .
C17 C 0.5069(15) 0.0569(17) 0.5711(9) 0.087(7) Uani 1 1 d D . . . .
H17 H 0.460911 0.074914 0.577586 0.105 Uiso 1 1 calc R U . . .
C12 C 0.3933(18) 0.4014(19) 0.4245(13) 0.080(10) Uani 1 1 d . . . . .
H12 H 0.361437 0.445880 0.436358 0.096 Uiso 1 1 calc R U . . .
C33 C 0.1616(15) 0.751(2) 0.3083(12) 0.074(9) Uani 1 1 d . . . . .
H33 H 0.120749 0.730509 0.322384 0.089 Uiso 1 1 calc R U . . .
C20 C 0.6438(16) 0.0103(19) 0.5543(10) 0.108(10) Uani 1 1 d D . . . .
H20 H 0.691075 -0.000761 0.548235 0.129 Uiso 1 1 calc R U . . .
C50 C 0.9276(15) 0.625(2) 0.3399(14) 0.082(7) Uani 1 1 d . . . . .
H50 H 0.913803 0.623726 0.304415 0.098 Uiso 1 1 calc R U . . .
C65 C 0.1052(18) 0.433(4) 0.0293(17) 0.134(10) Uani 1 1 d . . . . .
H65A H 0.145837 0.463646 0.016947 0.202 Uiso 1 1 calc R U . . .
H65B H 0.111685 0.363225 0.029644 0.202 Uiso 1 1 calc R U . . .
H65C H 0.062329 0.449199 0.006991 0.202 Uiso 1 1 calc R U . . .
C19 C 0.6134(10) -0.041(2) 0.5915(9) 0.097(8) Uani 1 1 d D . . . .
H19 H 0.638262 -0.090511 0.610528 0.116 Uiso 1 1 calc R U . . .
C46 C 0.8999(17) 0.639(3) 0.4244(16) 0.115(12) Uani 1 1 d . . . . .
H46 H 0.865548 0.645615 0.447138 0.138 Uiso 1 1 calc R U . . .
C79 C 0.3002(19) 0.299(3) 0.0494(15) 0.114(13) Uani 1 1 d . . . . .
H79A H 0.289130 0.264350 0.017542 0.171 Uiso 1 1 calc R U . . .
H79B H 0.288345 0.366983 0.044182 0.171 Uiso 1 1 calc R U . . .
H79C H 0.272813 0.272441 0.074936 0.171 Uiso 1 1 calc R U . . .
C13 C 0.4225(18) 0.332(2) 0.4586(13) 0.086(10) Uani 1 1 d . . . . .
H13 H 0.409004 0.327727 0.491662 0.103 Uiso 1 1 calc R U . . .
C59 C 0.124(2) 0.306(3) 0.3986(19) 0.131(9) Uani 1 1 d . . . . .
C75 C 0.0825(18) 0.869(3) 0.2587(19) 0.111(8) Uani 1 1 d . . . . .
C76 C 0.0211(16) 0.827(3) 0.2750(18) 0.115(9) Uani 1 1 d . . . . .
H76A H 0.018958 0.759111 0.265958 0.172 Uiso 1 1 calc R U . . .
H76B H -0.020887 0.859780 0.258496 0.172 Uiso 1 1 calc R U . . .
H76C H 0.022899 0.833841 0.311755 0.172 Uiso 1 1 calc R U . . .
C60 C 0.183(2) 0.275(3) 0.4374(17) 0.130(10) Uani 1 1 d . . . . .
H60A H 0.220888 0.247200 0.420373 0.195 Uiso 1 1 calc R U . . .
H60B H 0.201493 0.331209 0.457156 0.195 Uiso 1 1 calc R U . . .
H60C H 0.165894 0.227976 0.460051 0.195 Uiso 1 1 calc R U . . .
C47 C 0.9694(17) 0.635(3) 0.4428(17) 0.111(12) Uani 1 1 d . . . . .
H47 H 0.982706 0.639443 0.478264 0.133 Uiso 1 1 calc R U . . .
C61 C 0.062(2) 0.352(3) 0.4215(19) 0.140(11) Uani 1 1 d . . . . .
H61A H 0.025132 0.370054 0.394344 0.210 Uiso 1 1 calc R U . . .
H61B H 0.042587 0.305405 0.443861 0.210 Uiso 1 1 calc R U . . .
H61C H 0.078186 0.408638 0.440966 0.210 Uiso 1 1 calc R U . . .
C64 C 0.0377(18) 0.423(4) 0.1030(18) 0.139(10) Uani 1 1 d . . . . .
H64A H 0.035617 0.447769 0.137249 0.208 Uiso 1 1 calc R U . . .
H64B H -0.005992 0.439400 0.081614 0.208 Uiso 1 1 calc R U . . .
H64C H 0.043364 0.353426 0.104268 0.208 Uiso 1 1 calc R U . . .
C62 C 0.093(2) 0.215(3) 0.3692(17) 0.134(10) Uani 1 1 d . . . . .
H62A H 0.054340 0.233165 0.343694 0.201 Uiso 1 1 calc R U . . .
H62B H 0.130332 0.183842 0.352576 0.201 Uiso 1 1 calc R U . . .
H62C H 0.075818 0.169536 0.393100 0.201 Uiso 1 1 calc R U . . .
C70 C 0.3713(19) 0.972(2) 0.0558(12) 0.095(7) Uani 0.66(3) 1 d G . P A 1
H70A H 0.414735 0.935593 0.053873 0.142 Uiso 0.66(3) 1 calc R U P A 1
H70B H 0.365635 1.019621 0.028612 0.142 Uiso 0.66(3) 1 calc R U P A 1
H70C H 0.373764 1.004263 0.088568 0.142 Uiso 0.66(3) 1 calc R U P A 1
C67 C 0.3080(18) 0.9031(15) 0.0498(8) 0.096(7) Uani 0.66(3) 1 d DG . P A 1
C69 C 0.304(2) 0.852(2) -0.0017(11) 0.097(7) Uani 0.66(3) 1 d G . P A 1
H69A H 0.347604 0.815868 -0.003603 0.145 Uiso 0.66(3) 1 calc R U P A 1
H69B H 0.263854 0.808183 -0.005456 0.145 Uiso 0.66(3) 1 calc R U P A 1
H69C H 0.298400 0.899765 -0.028894 0.145 Uiso 0.66(3) 1 calc R U P A 1
C68 C 0.2398(19) 0.960(2) 0.0528(14) 0.097(7) Uani 0.66(3) 1 d G . P A 1
H68A H 0.199501 0.916002 0.049018 0.145 Uiso 0.66(3) 1 calc R U P A 1
H68B H 0.242209 0.992267 0.085599 0.145 Uiso 0.66(3) 1 calc R U P A 1
H68C H 0.234080 1.007625 0.025643 0.145 Uiso 0.66(3) 1 calc R U P A 1
C74 C 0.295(4) 1.001(2) 0.0525(13) 0.097(7) Uani 0.34(3) 1 d G . P A 2
H74A H 0.269142 1.026938 0.079196 0.145 Uiso 0.34(3) 1 calc R U P A 2
H74B H 0.345239 1.014537 0.060743 0.145 Uiso 0.34(3) 1 calc R U P A 2
H74C H 0.277654 1.031718 0.020203 0.145 Uiso 0.34(3) 1 calc R U P A 2
C71 C 0.283(3) 0.892(2) 0.0482(11) 0.096(7) Uani 0.34(3) 1 d DG . P A 2
C73 C 0.324(4) 0.852(3) 0.0063(17) 0.097(7) Uani 0.34(3) 1 d G . P A 2
H73A H 0.316084 0.782881 0.003615 0.145 Uiso 0.34(3) 1 calc R U P A 2
H73B H 0.306321 0.882625 -0.025961 0.145 Uiso 0.34(3) 1 calc R U P A 2
H73C H 0.373907 0.865445 0.014579 0.145 Uiso 0.34(3) 1 calc R U P A 2
C72 C 0.204(3) 0.872(4) 0.0353(16) 0.095(7) Uani 0.34(3) 1 d G . P A 2
H72A H 0.178371 0.897270 0.062028 0.142 Uiso 0.34(3) 1 calc R U P A 2
H72B H 0.186824 0.901999 0.003024 0.142 Uiso 0.34(3) 1 calc R U P A 2
H72C H 0.196640 0.802283 0.032621 0.142 Uiso 0.34(3) 1 calc R U P A 2
H4 H 0.250436 0.569415 0.243743 0.07(9) Uiso 1 1 d DG . . . .
O0AA O 0.201(2) 0.8548(18) 0.4382(10) 0.117(17) Uani 0.5 1 d DG U P . .
H0AA H 0.174587 0.808001 0.425220 0.175 Uiso 0.5 1 d DG U P . .
H0AB H 0.241952 0.832693 0.450170 0.175 Uiso 0.5 1 d DG U P . .
O1AA O 0.196(2) 1.0369(16) 0.3922(12) 0.123(18) Uani 0.5 1 d DG U P . .
H1AA H 0.237890 1.061400 0.392228 0.184 Uiso 0.5 1 d DG U P . .
H1AB H 0.199635 0.978221 0.403083 0.184 Uiso 0.5 1 d DG U P . .

loop_
_atom_site_aniso_label
_atom_site_aniso_U_11
_atom_site_aniso_U_22
_atom_site_aniso_U_33
_atom_site_aniso_U_23
_atom_site_aniso_U_13
_atom_site_aniso_U_12
Dy01 0.0616(7) 0.0318(6) 0.0550(8) -0.0083(6) 0.0087(5) 0.0021(6)
O6 0.053(10) 0.058(10) 0.029(10) 0.018(7) 0.003(7) 0.000(7)
O2 0.076(11) 0.040(9) 0.040(11) -0.014(8) 0.010(8) 0.016(8)
O4 0.058(9) 0.046(10) 0.043(12) -0.013(8) 0.014(9) -0.004(8)
O5 0.080(11) 0.025(8) 0.057(13) 0.009(8) 0.013(9) 0.012(8)
O1 0.064(7) 0.029(6) 0.040(7) -0.013(5) 0.008(5) 0.008(6)
O3 0.054(7) 0.037(7) 0.037(7) -0.017(5) 0.010(5) -0.003(5)
N4 0.069(7) 0.038(9) 0.041(9) -0.009(7) 0.008(7) 0.002(7)
C38 0.068(7) 0.021(11) 0.041(13) -0.001(9) 0.006(7) 0.002(7)
C1 0.054(15) 0.031(13) 0.058(19) -0.006(11) 0.002(13) -0.006(11)
C10 0.056(15) 0.038(14) 0.082(12) 0.012(13) 0.013(13) -0.002(13)
O8 0.084(13) 0.064(13) 0.076(16) 0.006(10) 0.015(11) -0.003(10)
C5 0.062(9) 0.037(10) 0.041(8) -0.009(7) 0.007(6) 0.005(7)
C58 0.073(17) 0.036(14) 0.06(2) 0.012(13) 0.011(14) 0.004(12)
C23 0.062(15) 0.032(13) 0.06(2) -0.021(13) 0.015(13) -0.010(12)
C35 0.061(7) 0.056(13) 0.042(13) -0.029(10) 0.004(8) 0.008(8)
N6 0.068(6) 0.058(13) 0.087(9) 0.003(8) 0.010(5) -0.006(7)
N5 0.064(5) 0.031(10) 0.086(8) 0.006(7) 0.010(5) -0.001(5)
C39 0.059(6) 0.023(11) 0.062(13) 0.007(10) 0.006(5) 0.001(5)
C28 0.056(14) 0.027(7) 0.053(12) -0.004(6) 0.006(10) -0.010(7)
C29 0.080(17) 0.034(9) 0.059(10) -0.007(6) 0.008(9) -0.005(10)
N1 0.059(12) 0.037(11) 0.072(12) -0.009(8) 0.031(11) 0.002(9)
O7 0.094(16) 0.14(2) 0.062(17) -0.003(14) 0.008(12) 0.023(15)
C3 0.072(17) 0.042(15) 0.043(18) 0.001(12) -0.010(13) 0.022(13)
N2 0.131(13) 0.063(11) 0.075(11) 0.001(8) 0.020(9) -0.009(10)
C4 0.064(10) 0.046(12) 0.046(10) -0.002(9) 0.004(8) 0.001(9)
C34 0.074(19) 0.063(18) 0.037(18) 0.002(13) 0.006(14) 0.014(14)
C25 0.19(2) 0.041(10) 0.048(12) 0.004(7) -0.005(12) -0.001(10)
C26 0.12(2) 0.029(8) 0.058(10) -0.005(7) 0.010(10) 0.001(10)
C52 0.060(17) 0.057(18) 0.10(3) 0.008(16) 0.025(17) 0.016(14)
C2 0.057(16) 0.044(15) 0.06(2) -0.022(13) -0.005(14) -0.005(11)
C44 0.058(5) 0.051(7) 0.064(6) 0.002(4) 0.006(4) 0.000(4)
C57 0.036(13) 0.047(15) 0.07(2) -0.011(14) 0.026(13) -0.008(12)
C40 0.054(16) 0.016(11) 0.07(2) -0.010(11) 0.020(14) -0.001(10)
C41 0.066(7) 0.049(15) 0.078(12) -0.001(10) 0.012(6) 0.000(8)
C6 0.062(7) 0.033(9) 0.038(8) -0.014(6) 0.010(5) 0.009(6)
C42 0.066(7) 0.034(12) 0.074(6) 0.005(6) 0.013(5) 0.000(7)
C53 0.069(18) 0.075(15) 0.08(2) 0.001(13) 0.025(16) -0.002(14)
C14 0.113(17) 0.045(11) 0.074(12) -0.006(10) 0.011(11) -0.024(11)
C54 0.08(2) 0.088(16) 0.07(2) 0.011(14) 0.019(16) -0.042(17)
C8 0.048(14) 0.021(12) 0.061(18) -0.003(11) 0.012(12) 0.003(10)
C22 0.090(17) 0.034(12) 0.032(15) 0.004(11) 0.018(12) 0.012(13)
C15 0.071(18) 0.044(16) 0.09(3) -0.010(15) -0.007(17) 0.006(14)
C24 0.11(2) 0.042(17) 0.06(2) -0.007(14) 0.004(17) -0.017(15)
C43 0.064(5) 0.018(10) 0.074(6) 0.008(6) 0.014(4) 0.000(5)
C27 0.083(16) 0.028(7) 0.059(10) -0.005(6) 0.008(8) -0.006(7)
C51 0.057(16) 0.045(15) 0.08(2) -0.015(14) 0.025(14) 0.003(12)
C31 0.069(19) 0.055(17) 0.08(2) -0.011(14) 0.016(17) -0.011(15)
C77 0.084(17) 0.101(18) 0.17(2) 0.016(14) 0.020(13) 0.039(14)
C7 0.055(9) 0.022(8) 0.051(14) -0.017(8) 0.010(8) -0.002(7)
C11 0.09(2) 0.06(2) 0.06(2) 0.044(17) 0.024(17) -0.001(16)
C9 0.11(2) 0.017(12) 0.099(15) 0.000(9) 0.046(17) 0.000(13)
C21 0.140(12) 0.070(13) 0.070(13) 0.001(11) 0.022(9) -0.001(9)
C66 0.082(18) 0.22(3) 0.10(2) -0.013(17) -0.017(15) 0.027(15)
C36 0.067(8) 0.045(8) 0.044(9) -0.023(7) 0.000(7) 0.001(6)
C37 0.062(7) 0.044(10) 0.042(8) -0.017(6) 0.004(6) -0.003(6)
C32 0.08(2) 0.056(17) 0.07(2) 0.023(15) -0.013(16) 0.022(15)
C49 0.070(7) 0.11(2) 0.100(11) -0.015(12) 0.009(6) -0.007(8)
C16 0.136(11) 0.051(10) 0.064(11) -0.011(9) 0.017(8) -0.009(8)
C78 0.070(15) 0.100(14) 0.17(2) 0.011(14) 0.026(14) 0.037(12)
C55 0.11(2) 0.081(19) 0.06(2) -0.003(13) -0.006(17) -0.038(19)
C18 0.142(13) 0.048(10) 0.060(11) -0.015(9) 0.022(10) -0.003(9)
C56 0.046(15) 0.060(18) 0.08(2) 0.010(15) -0.003(15) -0.011(13)
C30 0.066(17) 0.052(16) 0.031(16) -0.013(12) -0.007(13) 0.000(13)
C45 0.068(6) 0.080(19) 0.093(9) -0.004(8) 0.009(5) -0.004(7)
C48 0.071(8) 0.11(2) 0.100(11) -0.015(13) 0.008(6) -0.002(9)
C63 0.073(14) 0.22(3) 0.100(19) -0.013(17) -0.012(13) 0.026(16)
N3 0.135(12) 0.060(10) 0.077(11) 0.001(8) 0.024(9) -0.007(9)
C17 0.140(12) 0.053(11) 0.072(12) -0.007(9) 0.023(9) -0.004(9)
C12 0.12(3) 0.041(16) 0.08(3) 0.013(15) 0.00(2) 0.002(16)
C33 0.066(19) 0.10(2) 0.06(2) -0.007(17) 0.020(15) 0.017(17)
C20 0.148(12) 0.094(17) 0.085(18) 0.020(14) 0.035(10) 0.014(10)
C50 0.069(7) 0.081(19) 0.096(10) -0.010(9) 0.011(6) -0.011(8)
C65 0.076(16) 0.22(3) 0.102(19) -0.016(18) -0.010(14) 0.021(17)
C19 0.148(13) 0.075(13) 0.073(16) 0.005(12) 0.031(10) 0.010(11)
C46 0.071(8) 0.18(4) 0.094(9) -0.011(8) 0.008(6) 0.004(10)
C79 0.10(3) 0.17(4) 0.07(3) -0.01(2) -0.01(2) 0.02(3)
C13 0.12(3) 0.07(2) 0.06(2) -0.005(17) 0.018(19) -0.02(2)
C59 0.15(2) 0.14(2) 0.11(2) 0.040(15) 0.032(14) -0.056(16)
C75 0.072(13) 0.096(15) 0.17(2) 0.015(14) 0.020(13) 0.039(11)
C76 0.074(14) 0.106(16) 0.17(2) 0.017(15) 0.017(14) 0.034(13)
C60 0.14(2) 0.14(2) 0.11(2) 0.047(16) 0.033(14) -0.062(16)
C47 0.071(8) 0.16(3) 0.098(10) -0.015(10) 0.007(6) 0.005(10)
C61 0.15(2) 0.16(2) 0.12(2) 0.031(17) 0.031(15) -0.052(17)
C64 0.077(16) 0.22(3) 0.11(2) -0.010(18) -0.007(15) 0.025(17)
C62 0.14(2) 0.15(2) 0.12(2) 0.034(16) 0.036(16) -0.059(17)
C70 0.19(2) 0.043(10) 0.047(14) 0.007(8) -0.006(12) -0.001(10)
C67 0.19(2) 0.044(9) 0.049(12) 0.006(7) -0.005(12) -0.001(10)
C69 0.19(2) 0.045(10) 0.049(12) 0.005(7) -0.006(12) 0.000(10)
C68 0.19(2) 0.045(10) 0.049(12) 0.005(7) -0.006(12) 0.000(10)
C74 0.19(2) 0.044(10) 0.050(13) 0.006(7) -0.004(12) -0.001(10)
C71 0.19(2) 0.044(9) 0.049(12) 0.006(7) -0.005(12) -0.001(10)
C73 0.19(2) 0.044(10) 0.050(13) 0.006(7) -0.004(12) -0.001(10)
C72 0.19(2) 0.043(10) 0.047(14) 0.007(8) -0.006(12) -0.001(10)
O0AA 0.18(4) 0.11(3) 0.05(3) 0.02(2) 0.00(3) 0.04(3)
O1AA 0.15(3) 0.05(2) 0.15(4) -0.04(2) -0.04(3) 0.04(2)

loop_
_atom_type_symbol
_atom_type_description
_atom_type_scat_dispersion_real
_atom_type_scat_dispersion_imag
_atom_type_scat_source
C C 0.0027 0.0018 'International Tables Vol C Tables 4.2.6.8 and 6.1.1.4'
H H 0.0000 0.0000 'International Tables Vol C Tables 4.2.6.8 and 6.1.1.4'
Dy Dy -0.1403 4.8681 'International Tables Vol C Tables 4.2.6.8 and 6.1.1.4'
N N 0.0071 0.0037 'International Tables Vol C Tables 4.2.6.8 and 6.1.1.4'
O O 0.0124 0.0068 'International Tables Vol C Tables 4.2.6.8 and 6.1.1.4'

loop_
_geom_angle_atom_site_label_1
_geom_angle_atom_site_label_2
_geom_angle_atom_site_label_3
_geom_angle
_geom_angle_site_symmetry_1
_geom_angle_site_symmetry_3
_geom_angle_publ_flag
O6 Dy01 O4 154.1(6) . . ?
O6 Dy01 O1 93.3(5) . . ?
O6 Dy01 O3 112.6(5) . . ?
O6 Dy01 N4 73.4(6) . . ?
O6 Dy01 N1 76.6(6) . . ?
O2 Dy01 O6 81.5(6) . . ?
O2 Dy01 O4 74.5(6) . . ?
O2 Dy01 O5 147.7(6) . . ?
O2 Dy01 O1 75.8(5) . . ?
O2 Dy01 O3 75.8(5) . . ?
O2 Dy01 N4 115.9(6) . . ?
O2 Dy01 N1 131.2(7) . . ?
O4 Dy01 O1 71.5(5) . . ?
O4 Dy01 O3 71.2(5) . . ?
O4 Dy01 N4 126.2(6) . . ?
O4 Dy01 N1 112.2(6) . . ?
O5 Dy01 O6 130.3(5) . . ?
O5 Dy01 O4 74.9(6) . . ?
O5 Dy01 O1 103.8(5) . . ?
O5 Dy01 O3 84.8(5) . . ?
O5 Dy01 N4 75.4(6) . . ?
O5 Dy01 N1 71.0(7) . . ?
O1 Dy01 O3 137.8(4) . . ?
N4 Dy01 O1 159.8(5) . . ?
N4 Dy01 O3 62.4(5) . . ?
N1 Dy01 O1 62.7(6) . . ?
N1 Dy01 O3 153.0(7) . . ?
N1 Dy01 N4 98.8(7) . . ?
C40 O6 Dy01 136.0(15) . . ?
C28 O2 Dy01 171.0(16) . . ?
Dy01 O4 H4 110.0 . . ?
C57 O4 Dy01 130.6(15) . . ?
C57 O4 H4 118.9 . . ?
C11 O5 Dy01 139.4(19) . . ?
C6 O1 Dy01 124.2(12) . . ?
C6 O1 C7 114.8(15) . . ?
C7 O1 Dy01 120.9(11) . . ?
C35 O3 Dy01 121.6(11) . . ?
C35 O3 C36 116.6(16) . . ?
C36 O3 Dy01 121.8(12) . . ?
C38 N4 Dy01 129.1(16) . . ?
C38 N4 C37 117.8(19) . . ?
C37 N4 Dy01 113.1(14) . . ?
N4 C38 H38 116.5 . . ?
N4 C38 C39 127(2) . . ?
C39 C38 H38 116.5 . . ?
C2 C1 C58 120(2) . . ?
C2 C1 C6 117(2) . . ?
C6 C1 C58 123(2) . . ?
C15 C10 C11 122(3) . . ?
C15 C10 C9 120(3) . . ?
C11 C10 C9 117(2) . . ?
H8C O8 H8D 104.4 . . ?
C4 C5 C6 121(2) . . ?
C4 C5 C22 120(2) . . ?
C6 C5 C22 120(2) . . ?
C1 C58 H58A 108.3 . . ?
C1 C58 H58B 108.3 . . ?
H58A C58 H58B 107.4 . . ?
C56 C58 C1 116(2) . . ?
C56 C58 H58A 108.3 . . ?
C56 C58 H58B 108.3 . . ?
C28 C23 C22 118(2) . . ?
C24 C23 C28 120(2) . . ?
C24 C23 C22 123(2) . . ?
O3 C35 C30 119(2) . . ?
C34 C35 O3 119(2) . . ?
C34 C35 C30 121(2) . . ?
N5 N6 C45 112(3) . . ?
N6 N5 C43 116(2) . . ?
C44 C39 C38 118(2) . . ?
C44 C39 C40 120(3) . . ?
C40 C39 C38 122(2) . . ?
O2 C28 C23 122(2) . . ?
O2 C28 C27 117(2) . . ?
C27 C28 C23 120(2) . . ?
H29A C29 H29B 107.9 . . ?
C27 C29 H29A 109.2 . . ?
C27 C29 H29B 109.2 . . ?
C30 C29 H29A 109.2 . . ?
C30 C29 H29B 109.2 . . ?
C30 C29 C27 112(2) . . ?
C8 N1 Dy01 110.1(14) . . ?
C9 N1 Dy01 132(2) . . ?
C9 N1 C8 117(2) . . ?
C79 O7 H7 109.5 . . ?
C4 C3 C2 118(2) . . ?
C4 C3 C63 124(3) . . ?
C2 C3 C63 118(3) . . ?
N3 N2 C14 109(3) . . ?
C5 C4 C3 123(3) . . ?
C5 C4 H4A 118.7 . . ?
C3 C4 H4A 118.7 . . ?
C35 C34 C51 121(2) . . ?
C35 C34 C33 116(2) . . ?
C33 C34 C51 123(3) . . ?
C26 C25 C67 120(2) . . ?
C26 C25 C71 123(3) . . ?
C24 C25 C26 118(3) . . ?
C24 C25 C67 121(3) . . ?
C24 C25 C71 118(3) . . ?
C25 C26 H26 118.3 . . ?
C27 C26 C25 123(2) . . ?
C27 C26 H26 118.3 . . ?
C57 C52 C51 122(3) . . ?
C53 C52 C57 119(3) . . ?
C53 C52 C51 118(3) . . ?
C1 C2 C3 121(3) . . ?
C1 C2 H2 119.7 . . ?
C3 C2 H2 119.7 . . ?
C39 C44 H44 118.4 . . ?
C39 C44 C43 123(3) . . ?
C43 C44 H44 118.4 . . ?
O4 C57 C52 120(2) . . ?
O4 C57 C56 117(2) . . ?
C56 C57 C52 123(3) . . ?
O6 C40 C39 125(2) . . ?
O6 C40 C41 120(3) . . ?
C41 C40 C39 115(2) . . ?
C40 C41 H41 116.3 . . ?
C42 C41 C40 127(3) . . ?
C42 C41 H41 116.3 . . ?
O1 C6 C1 118(2) . . ?
C5 C6 O1 121(2) . . ?
C5 C6 C1 121(2) . . ?
C41 C42 H42 120.7 . . ?
C41 C42 C43 119(3) . . ?
C43 C42 H42 120.7 . . ?
C52 C53 H53 119.1 . . ?
C52 C53 C54 122(3) . . ?
C54 C53 H53 119.1 . . ?
C15 C14 N2 112(3) . . ?
C15 C14 C13 121(3) . . ?
C13 C14 N2 127(4) . . ?
C53 C54 C55 121(3) . . ?
C53 C54 C59 121(3) . . ?
C55 C54 C59 117(3) . . ?
N1 C8 H8A 110.2 . . ?
N1 C8 H8B 110.2 . . ?
H8A C8 H8B 108.5 . . ?
C7 C8 N1 107.6(19) . . ?
C7 C8 H8A 110.2 . . ?
C7 C8 H8B 110.2 . . ?
C5 C22 C23 109.2(19) . . ?
C5 C22 H22A 109.8 . . ?
C5 C22 H22B 109.8 . . ?
C23 C22 H22A 109.8 . . ?
C23 C22 H22B 109.8 . . ?
H22A C22 H22B 108.3 . . ?
C10 C15 H15 119.2 . . ?
C14 C15 C10 122(3) . . ?
C14 C15 H15 119.2 . . ?
C23 C24 H24 119.4 . . ?
C25 C24 C23 121(3) . . ?
C25 C24 H24 119.4 . . ?
C44 C43 N5 123(3) . . ?
C44 C43 C42 116(2) . . ?
C42 C43 N5 121(2) . . ?
C28 C27 C29 119(2) . . ?
C26 C27 C28 117(3) . . ?
C26 C27 C29 124(2) . . ?
C34 C51 C52 117(2) . . ?
C34 C51 H51A 108.1 . . ?
C34 C51 H51B 108.1 . . ?
C52 C51 H51A 108.1 . . ?
C52 C51 H51B 108.1 . . ?
H51A C51 H51B 107.3 . . ?
C32 C31 H31 117.8 . . ?
C30 C31 H31 117.8 . . ?
C30 C31 C32 124(3) . . ?
H77A C77 H77B 109.5 . . ?
H77A C77 H77C 109.5 . . ?
H77B C77 H77C 109.5 . . ?
C75 C77 H77A 109.5 . . ?
C75 C77 H77B 109.5 . . ?
C75 C77 H77C 109.5 . . ?
O1 C7 H7A 110.2 . . ?
O1 C7 H7B 110.2 . . ?
C8 C7 O1 107.4(16) . . ?
C8 C7 H7A 110.2 . . ?
C8 C7 H7B 110.2 . . ?
H7A C7 H7B 108.5 . . ?
O5 C11 C10 127(3) . . ?
O5 C11 C12 121(3) . . ?
C10 C11 C12 112(3) . . ?
C10 C9 H9 116.5 . . ?
N1 C9 C10 127(3) . . ?
N1 C9 H9 116.5 . . ?
C16 C21 H21 118.7 . . ?
C16 C21 C20 123(3) . . ?
C20 C21 H21 118.7 . . ?
H66A C66 H66B 109.5 . . ?
H66A C66 H66C 109.5 . . ?
H66B C66 H66C 109.5 . . ?
C63 C66 H66A 109.5 . . ?
C63 C66 H66B 109.5 . . ?
C63 C66 H66C 109.5 . . ?
O3 C36 H36A 110.2 . . ?
O3 C36 H36B 110.2 . . ?
O3 C36 C37 107.5(17) . . ?
H36A C36 H36B 108.5 . . ?
C37 C36 H36A 110.2 . . ?
C37 C36 H36B 110.2 . . ?
N4 C37 C36 112(2) . . ?
N4 C37 H37A 109.3 . . ?
N4 C37 H37B 109.3 . . ?
C36 C37 H37A 109.3 . . ?
C36 C37 H37B 109.3 . . ?
H37A C37 H37B 108.0 . . ?
C31 C32 C33 116(2) . . ?
C31 C32 C75 123(3) . . ?
C33 C32 C75 121(3) . . ?
C48 C49 H49 119.5 . . ?
C50 C49 H49 119.5 . . ?
C50 C49 C48 121(3) . . ?
C21 C16 N3 127(2) . . ?
C21 C16 C17 123(3) . . ?
C17 C16 N3 109.4(19) . . ?
H78A C78 H78B 109.5 . . ?
H78A C78 H78C 109.5 . . ?
H78B C78 H78C 109.5 . . ?
C75 C78 H78A 109.5 . . ?
C75 C78 H78B 109.5 . . ?
C75 C78 H78C 109.5 . . ?
C54 C55 H55 121.6 . . ?
C54 C55 C56 117(3) . . ?
C56 C55 H55 121.6 . . ?
C17 C18 H18 118.9 . . ?
C19 C18 H18 118.9 . . ?
C19 C18 C17 122(3) . . ?
C57 C56 C58 124(2) . . ?
C57 C56 C55 118(3) . . ?
C55 C56 C58 117(3) . . ?
C35 C30 C29 122(2) . . ?
C31 C30 C35 116(3) . . ?
C31 C30 C29 122(2) . . ?
C50 C45 N6 125(3) . . ?
C46 C45 N6 114(3) . . ?
C46 C45 C50 121(3) . . ?
C49 C48 H48 120.5 . . ?
C47 C48 C49 119(3) . . ?
C47 C48 H48 120.5 . . ?
C3 C63 C66 105(3) . . ?
C65 C63 C3 111(3) . . ?
C65 C63 C66 105(4) . . ?
C65 C63 C64 113(4) . . ?
C64 C63 C3 117(4) . . ?
C64 C63 C66 104(3) . . ?
N2 N3 C16 101(2) . . ?
C16 C17 C18 118(3) . . ?
C16 C17 H17 121.2 . . ?
C18 C17 H17 121.2 . . ?
C11 C12 H12 117.3 . . ?
C13 C12 C11 125(3) . . ?
C13 C12 H12 117.3 . . ?
C34 C33 H33 117.2 . . ?
C32 C33 C34 126(3) . . ?
C32 C33 H33 117.2 . . ?
C21 C20 H20 121.3 . . ?
C19 C20 C21 117(3) . . ?
C19 C20 H20 121.3 . . ?
C49 C50 H50 121.5 . . ?
C45 C50 C49 117(3) . . ?
C45 C50 H50 121.5 . . ?
C63 C65 H65A 109.5 . . ?
C63 C65 H65B 109.5 . . ?
C63 C65 H65C 109.5 . . ?
H65A C65 H65B 109.5 . . ?
H65A C65 H65C 109.5 . . ?
H65B C65 H65C 109.5 . . ?
C18 C19 C20 117(3) . . ?
C18 C19 H19 121.6 . . ?
C20 C19 H19 121.6 . . ?
C45 C46 H46 119.6 . . ?
C47 C46 C45 121(4) . . ?
C47 C46 H46 119.6 . . ?
O7 C79 H79A 109.5 . . ?
O7 C79 H79B 109.5 . . ?
O7 C79 H79C 109.5 . . ?
H79A C79 H79B 109.5 . . ?
H79A C79 H79C 109.5 . . ?
H79B C79 H79C 109.5 . . ?
C14 C13 H13 121.3 . . ?
C12 C13 C14 117(4) . . ?
C12 C13 H13 121.3 . . ?
C60 C59 C54 109(3) . . ?
C60 C59 C61 114(5) . . ?
C60 C59 C62 108(4) . . ?
C61 C59 C54 111(4) . . ?
C61 C59 C62 106(3) . . ?
C62 C59 C54 108(4) . . ?
C32 C75 C77 110(3) . . ?
C32 C75 C78 106(3) . . ?
C78 C75 C77 107(3) . . ?
C76 C75 C77 108(3) . . ?
C76 C75 C32 120(3) . . ?
C76 C75 C78 105(3) . . ?
C75 C76 H76A 109.5 . . ?
C75 C76 H76B 109.5 . . ?
C75 C76 H76C 109.5 . . ?
H76A C76 H76B 109.5 . . ?
H76A C76 H76C 109.5 . . ?
H76B C76 H76C 109.5 . . ?
C59 C60 H60A 109.5 . . ?
C59 C60 H60B 109.5 . . ?
C59 C60 H60C 109.5 . . ?
H60A C60 H60B 109.5 . . ?
H60A C60 H60C 109.5 . . ?
H60B C60 H60C 109.5 . . ?
C48 C47 C46 121(4) . . ?
C48 C47 H47 119.3 . . ?
C46 C47 H47 119.3 . . ?
C59 C61 H61A 109.5 . . ?
C59 C61 H61B 109.5 . . ?
C59 C61 H61C 109.5 . . ?
H61A C61 H61B 109.5 . . ?
H61A C61 H61C 109.5 . . ?
H61B C61 H61C 109.5 . . ?
C63 C64 H64A 109.5 . . ?
C63 C64 H64B 109.5 . . ?
C63 C64 H64C 109.5 . . ?
H64A C64 H64B 109.5 . . ?
H64A C64 H64C 109.5 . . ?
H64B C64 H64C 109.5 . . ?
C59 C62 H62A 109.5 . . ?
C59 C62 H62B 109.5 . . ?
C59 C62 H62C 109.5 . . ?
H62A C62 H62B 109.5 . . ?
H62A C62 H62C 109.5 . . ?
H62B C62 H62C 109.5 . . ?
H70A C70 H70B 109.5 . . ?
H70A C70 H70C 109.5 . . ?
H70B C70 H70C 109.5 . . ?
C67 C70 H70A 109.5 . . ?
C67 C70 H70B 109.5 . . ?
C67 C70 H70C 109.5 . . ?
C70 C67 C25 111(2) . . ?
C70 C67 C69 109.5 . . ?
C69 C67 C25 112(2) . . ?
C68 C67 C25 106(2) . . ?
C68 C67 C70 109.5 . . ?
C68 C67 C69 109.5 . . ?
C67 C69 H69A 109.5 . . ?
C67 C69 H69B 109.5 . . ?
C67 C69 H69C 109.5 . . ?
H69A C69 H69B 109.5 . . ?
H69A C69 H69C 109.5 . . ?
H69B C69 H69C 109.5 . . ?
C67 C68 H68A 109.5 . . ?
C67 C68 H68B 109.5 . . ?
C67 C68 H68C 109.5 . . ?
H68A C68 H68B 109.5 . . ?
H68A C68 H68C 109.5 . . ?
H68B C68 H68C 109.5 . . ?
H74A C74 H74B 109.5 . . ?
H74A C74 H74C 109.5 . . ?
H74B C74 H74C 109.5 . . ?
C71 C74 H74A 109.5 . . ?
C71 C74 H74B 109.5 . . ?
C71 C74 H74C 109.5 . . ?
C74 C71 C25 117(2) . . ?
C74 C71 C72 109.5 . . ?
C73 C71 C25 102(3) . . ?
C73 C71 C74 109.5 . . ?
C73 C71 C72 109.5 . . ?
C72 C71 C25 109(2) . . ?
C71 C73 H73A 109.5 . . ?
C71 C73 H73B 109.5 . . ?
C71 C73 H73C 109.5 . . ?
H73A C73 H73B 109.5 . . ?
H73A C73 H73C 109.5 . . ?
H73B C73 H73C 109.5 . . ?
C71 C72 H72A 109.5 . . ?
C71 C72 H72B 109.5 . . ?
C71 C72 H72C 109.5 . . ?
H72A C72 H72B 109.5 . . ?
H72A C72 H72C 109.5 . . ?
H72B C72 H72C 109.5 . . ?
H0AA O0AA H0AB 109.5 . . ?
H1AA O1AA H1AB 109.4 . . ?

loop_
_geom_bond_atom_site_label_1
_geom_bond_atom_site_label_2
_geom_bond_distance
_geom_bond_site_symmetry_2
_geom_bond_publ_flag
Dy01 O6 2.282(16) . ?
Dy01 O2 2.150(16) . ?
Dy01 O4 2.453(15) . ?
Dy01 O5 2.242(17) . ?
Dy01 O1 2.510(14) . ?
Dy01 O3 2.554(13) . ?
Dy01 N4 2.503(19) . ?
Dy01 N1 2.494(18) . ?
O6 C40 1.33(3) . ?
O2 C28 1.34(3) . ?
O4 C57 1.37(3) . ?
O4 H4 0.8731 . ?
O5 C11 1.23(3) . ?
O1 C6 1.39(3) . ?
O1 C7 1.47(2) . ?
O3 C35 1.40(3) . ?
O3 C36 1.41(3) . ?
N4 C38 1.27(3) . ?
N4 C37 1.43(3) . ?
C38 H38 0.9500 . ?
C38 C39 1.50(4) . ?
C1 C58 1.52(4) . ?
C1 C2 1.40(3) . ?
C1 C6 1.40(3) . ?
C10 C15 1.41(4) . ?
C10 C11 1.43(4) . ?
C10 C9 1.48(4) . ?
O8 H8C 0.8711 . ?
O8 H8D 0.8691 . ?
C5 C4 1.34(3) . ?
C5 C6 1.35(3) . ?
C5 C22 1.51(3) . ?
C58 H58A 0.9900 . ?
C58 H58B 0.9900 . ?
C58 C56 1.50(4) . ?
C23 C28 1.40(4) . ?
C23 C22 1.58(3) . ?
C23 C24 1.37(4) . ?
C35 C34 1.38(4) . ?
C35 C30 1.46(4) . ?
N6 N5 1.26(3) . ?
N6 C45 1.41(3) . ?
N5 C43 1.45(3) . ?
C39 C44 1.36(3) . ?
C39 C40 1.39(4) . ?
C28 C27 1.38(3) . ?
C29 H29A 0.9900 . ?
C29 H29B 0.9900 . ?
C29 C27 1.50(4) . ?
C29 C30 1.48(4) . ?
N1 C8 1.47(3) . ?
N1 C9 1.21(3) . ?
O7 H7 0.8400 . ?
O7 C79 1.37(3) . ?
C3 C4 1.35(3) . ?
C3 C2 1.41(4) . ?
C3 C63 1.49(4) . ?
N2 C14 1.48(4) . ?
N2 N3 1.19(4) . ?
C4 H4A 0.9500 . ?
C34 C51 1.47(4) . ?
C34 C33 1.38(3) . ?
C25 C26 1.39(4) . ?
C25 C24 1.36(4) . ?
C25 C67 1.55(3) . ?
C25 C71 1.55(3) . ?
C26 H26 0.9500 . ?
C26 C27 1.37(4) . ?
C52 C57 1.39(4) . ?
C52 C53 1.37(4) . ?
C52 C51 1.54(4) . ?
C2 H2 0.9500 . ?
C44 H44 0.9500 . ?
C44 C43 1.37(4) . ?
C57 C56 1.39(3) . ?
C40 C41 1.35(4) . ?
C41 H41 0.9500 . ?
C41 C42 1.30(3) . ?
C42 H42 0.9500 . ?
C42 C43 1.39(4) . ?
C53 H53 0.9500 . ?
C53 C54 1.38(4) . ?
C14 C15 1.32(4) . ?
C14 C13 1.40(5) . ?
C54 C55 1.42(5) . ?
C54 C59 1.58(5) . ?
C8 H8A 0.9900 . ?
C8 H8B 0.9900 . ?
C8 C7 1.46(3) . ?
C22 H22A 0.9900 . ?
C22 H22B 0.9900 . ?
C15 H15 0.9500 . ?
C24 H24 0.9500 . ?
C51 H51A 0.9900 . ?
C51 H51B 0.9900 . ?
C31 H31 0.9500 . ?
C31 C32 1.36(4) . ?
C31 C30 1.36(3) . ?
C77 H77A 0.9800 . ?
C77 H77B 0.9800 . ?
C77 H77C 0.9800 . ?
C77 C75 1.66(6) . ?
C7 H7A 0.9900 . ?
C7 H7B 0.9900 . ?
C11 C12 1.44(4) . ?
C9 H9 0.9500 . ?
C21 H21 0.9500 . ?
C21 C16 1.31(2) . ?
C21 C20 1.41(3) . ?
C66 H66A 0.9800 . ?
C66 H66B 0.9800 . ?
C66 H66C 0.9800 . ?
C66 C63 1.66(6) . ?
C36 H36A 0.9900 . ?
C36 H36B 0.9900 . ?
C36 C37 1.44(3) . ?
C37 H37A 0.9900 . ?
C37 H37B 0.9900 . ?
C32 C33 1.39(4) . ?
C32 C75 1.50(4) . ?
C49 H49 0.9500 . ?
C49 C48 1.42(5) . ?
C49 C50 1.39(4) . ?
C16 N3 1.60(4) . ?
C16 C17 1.31(2) . ?
C78 H78A 0.9800 . ?
C78 H78B 0.9800 . ?
C78 H78C 0.9800 . ?
C78 C75 1.57(5) . ?
C55 H55 0.9500 . ?
C55 C56 1.46(4) . ?
C18 H18 0.9500 . ?
C18 C17 1.41(3) . ?
C18 C19 1.40(2) . ?
C45 C50 1.37(5) . ?
C45 C46 1.37(5) . ?
C48 H48 0.9500 . ?
C48 C47 1.31(5) . ?
C63 C65 1.49(6) . ?
C63 C64 1.49(6) . ?
C17 H17 0.9500 . ?
C12 H12 0.9500 . ?
C12 C13 1.39(4) . ?
C33 H33 0.9500 . ?
C20 H20 0.9500 . ?
C20 C19 1.40(2) . ?
C50 H50 0.9500 . ?
C65 H65A 0.9800 . ?
C65 H65B 0.9800 . ?
C65 H65C 0.9800 . ?
C19 H19 0.9500 . ?
C46 H46 0.9500 . ?
C46 C47 1.36(4) . ?
C79 H79A 0.9800 . ?
C79 H79B 0.9800 . ?
C79 H79C 0.9800 . ?
C13 H13 0.9500 . ?
C59 C60 1.51(6) . ?
C59 C61 1.53(6) . ?
C59 C62 1.58(6) . ?
C75 C76 1.43(5) . ?
C76 H76A 0.9800 . ?
C76 H76B 0.9800 . ?
C76 H76C 0.9800 . ?
C60 H60A 0.9800 . ?
C60 H60B 0.9800 . ?
C60 H60C 0.9800 . ?
C47 H47 0.9500 . ?
C61 H61A 0.9800 . ?
C61 H61B 0.9800 . ?
C61 H61C 0.9800 . ?
C64 H64A 0.9800 . ?
C64 H64B 0.9800 . ?
C64 H64C 0.9800 . ?
C62 H62A 0.9800 . ?
C62 H62B 0.9800 . ?
C62 H62C 0.9800 . ?
C70 H70A 0.9800 . ?
C70 H70B 0.9800 . ?
C70 H70C 0.9800 . ?
C70 C67 1.5388 . ?
C67 C69 1.5409 . ?
C67 C68 1.5374 . ?
C69 H69A 0.9800 . ?
C69 H69B 0.9800 . ?
C69 H69C 0.9800 . ?
C68 H68A 0.9800 . ?
C68 H68B 0.9800 . ?
C68 H68C 0.9800 . ?
C74 H74A 0.9800 . ?
C74 H74B 0.9800 . ?
C74 H74C 0.9800 . ?
C74 C71 1.5388 . ?
C71 C73 1.5376 . ?
C71 C72 1.5389 . ?
C73 H73A 0.9800 . ?
C73 H73B 0.9800 . ?
C73 H73C 0.9800 . ?
C72 H72A 0.9800 . ?
C72 H72B 0.9800 . ?
C72 H72C 0.9800 . ?
O0AA H0AA 0.8694 . ?
O0AA H0AB 0.8694 . ?
O1AA H1AA 0.8709 . ?
O1AA H1AB 0.8699 . ?

loop_
_geom_torsion_atom_site_label_1
_geom_torsion_atom_site_label_2
_geom_torsion_atom_site_label_3
_geom_torsion_atom_site_label_4
_geom_torsion
_geom_torsion_site_symmetry_1
_geom_torsion_site_symmetry_2
_geom_torsion_site_symmetry_3
_geom_torsion_site_symmetry_4
_geom_torsion_publ_flag
Dy01 O6 C40 C39 -23(3) . . . . ?
Dy01 O6 C40 C41 157.6(17) . . . . ?
Dy01 O4 C57 C52 90(3) . . . . ?
Dy01 O4 C57 C56 -91(3) . . . . ?
Dy01 O5 C11 C10 -20(5) . . . . ?
Dy01 O5 C11 C12 155(2) . . . . ?
Dy01 O1 C6 C1 -89(2) . . . . ?
Dy01 O1 C6 C5 89(2) . . . . ?
Dy01 O1 C7 C8 -12(2) . . . . ?
Dy01 O3 C35 C34 92(2) . . . . ?
Dy01 O3 C35 C30 -86(2) . . . . ?
Dy01 O3 C36 C37 -18(3) . . . . ?
Dy01 N4 C38 C39 9(3) . . . . ?
Dy01 N4 C37 C36 -56(2) . . . . ?
Dy01 N1 C8 C7 -64.0(18) . . . . ?
Dy01 N1 C9 C10 1(5) . . . . ?
O6 C40 C41 C42 -180(2) . . . . ?
O2 C28 C27 C29 0(4) . . . . ?
O2 C28 C27 C26 177(2) . . . . ?
O4 C57 C56 C58 6(4) . . . . ?
O4 C57 C56 C55 177(2) . . . . ?
O5 C11 C12 C13 -179(3) . . . . ?
O3 C35 C34 C51 -2(3) . . . . ?
O3 C35 C34 C33 176(2) . . . . ?
O3 C35 C30 C29 5(3) . . . . ?
O3 C35 C30 C31 -174.2(19) . . . . ?
O3 C36 C37 N4 47(3) . . . . ?
N4 C38 C39 C44 -174(2) . . . . ?
N4 C38 C39 C40 11(3) . . . . ?
C38 N4 C37 C36 124(2) . . . . ?
C38 C39 C44 C43 -176(2) . . . . ?
C38 C39 C40 O6 -5(3) . . . . ?
C38 C39 C40 C41 173.6(19) . . . . ?
C1 C58 C56 C57 -50(3) . . . . ?
C1 C58 C56 C55 139(2) . . . . ?
C10 C11 C12 C13 -3(4) . . . . ?
C58 C1 C2 C3 179(2) . . . . ?
C58 C1 C6 O1 2(3) . . . . ?
C58 C1 C6 C5 -177(2) . . . . ?
C23 C28 C27 C29 -178(2) . . . . ?
C23 C28 C27 C26 -1(4) . . . . ?
C35 O3 C36 C37 161(2) . . . . ?
C35 C34 C51 C52 -101(3) . . . . ?
C35 C34 C33 C32 2(4) . . . . ?
N6 N5 C43 C44 0(3) . . . . ?
N6 N5 C43 C42 180(2) . . . . ?
N6 C45 C50 C49 -175(3) . . . . ?
N6 C45 C46 C47 177(3) . . . . ?
N5 N6 C45 C50 5(4) . . . . ?
N5 N6 C45 C46 -173(3) . . . . ?
C39 C44 C43 N5 -178(2) . . . . ?
C39 C44 C43 C42 2(3) . . . . ?
C39 C40 C41 C42 1(4) . . . . ?
C28 C23 C22 C5 73(3) . . . . ?
C28 C23 C24 C25 1(4) . . . . ?
N1 C8 C7 O1 47(2) . . . . ?
N2 C14 C15 C10 179(2) . . . . ?
N2 C14 C13 C12 177(3) . . . . ?
C4 C5 C6 O1 177(2) . . . . ?
C4 C5 C6 C1 -4(3) . . . . ?
C4 C5 C22 C23 71(3) . . . . ?
C4 C3 C2 C1 -1(4) . . . . ?
C4 C3 C63 C66 -58(4) . . . . ?
C4 C3 C63 C65 56(5) . . . . ?
C4 C3 C63 C64 -173(4) . . . . ?
C34 C35 C30 C29 -173(2) . . . . ?
C34 C35 C30 C31 8(3) . . . . ?
C25 C26 C27 C28 2(5) . . . . ?
C25 C26 C27 C29 179(3) . . . . ?
C26 C25 C24 C23 0(5) . . . . ?
C26 C25 C67 C70 56(4) . . . . ?
C26 C25 C67 C69 179(3) . . . . ?
C26 C25 C67 C68 -62(4) . . . . ?
C26 C25 C71 C74 31(5) . . . . ?
C26 C25 C71 C73 150(4) . . . . ?
C26 C25 C71 C72 -94(4) . . . . ?
C52 C57 C56 C58 -174(3) . . . . ?
C52 C57 C56 C55 -3(4) . . . . ?
C52 C53 C54 C55 -3(5) . . . . ?
C52 C53 C54 C59 168(3) . . . . ?
C2 C1 C58 C56 -78(3) . . . . ?
C2 C1 C6 O1 -179.1(19) . . . . ?
C2 C1 C6 C5 3(3) . . . . ?
C2 C3 C4 C5 -1(4) . . . . ?
C2 C3 C63 C66 124(3) . . . . ?
C2 C3 C63 C65 -123(4) . . . . ?
C2 C3 C63 C64 9(5) . . . . ?
C44 C39 C40 O6 180(2) . . . . ?
C44 C39 C40 C41 -1(3) . . . . ?
C57 C52 C53 C54 -2(5) . . . . ?
C57 C52 C51 C34 48(4) . . . . ?
C40 C39 C44 C43 0(3) . . . . ?
C40 C41 C42 C43 1(4) . . . . ?
C41 C42 C43 N5 177(2) . . . . ?
C41 C42 C43 C44 -3(3) . . . . ?
C6 O1 C7 C8 172(2) . . . . ?
C6 C1 C58 C56 101(3) . . . . ?
C6 C1 C2 C3 0(3) . . . . ?
C6 C5 C4 C3 4(4) . . . . ?
C6 C5 C22 C23 -110(2) . . . . ?
C53 C52 C57 O4 -176(2) . . . . ?
C53 C52 C57 C56 5(4) . . . . ?
C53 C52 C51 C34 -140(3) . . . . ?
C53 C54 C55 C56 5(5) . . . . ?
C53 C54 C59 C60 -76(5) . . . . ?
C53 C54 C59 C61 50(5) . . . . ?
C53 C54 C59 C62 166(3) . . . . ?
C14 N2 N3 C16 180(2) . . . . ?
C54 C55 C56 C58 170(3) . . . . ?
C54 C55 C56 C57 -1(4) . . . . ?
C8 N1 C9 C10 -171(2) . . . . ?
C22 C5 C4 C3 -177(2) . . . . ?
C22 C5 C6 O1 -2(3) . . . . ?
C22 C5 C6 C1 176(2) . . . . ?
C22 C23 C28 O2 1(3) . . . . ?
C22 C23 C28 C27 179(2) . . . . ?
C22 C23 C24 C25 -178(3) . . . . ?
C15 C10 C11 O5 175(3) . . . . ?
C15 C10 C11 C12 -1(4) . . . . ?
C15 C10 C9 N1 -168(3) . . . . ?
C15 C14 C13 C12 0(4) . . . . ?
C24 C23 C28 O2 -178(2) . . . . ?
C24 C23 C28 C27 0(4) . . . . ?
C24 C23 C22 C5 -108(3) . . . . ?
C24 C25 C26 C27 -2(5) . . . . ?
C24 C25 C67 C70 -114(3) . . . . ?
C24 C25 C67 C69 8(4) . . . . ?
C24 C25 C67 C68 127(3) . . . . ?
C24 C25 C71 C74 -161(3) . . . . ?
C24 C25 C71 C73 -41(4) . . . . ?
C24 C25 C71 C72 74(4) . . . . ?
C27 C29 C30 C35 109(3) . . . . ?
C27 C29 C30 C31 -71(3) . . . . ?
C51 C34 C33 C32 -180(3) . . . . ?
C51 C52 C57 O4 -4(4) . . . . ?
C51 C52 C57 C56 177(2) . . . . ?
C51 C52 C53 C54 -174(3) . . . . ?
C31 C32 C33 C34 0(4) . . . . ?
C31 C32 C75 C77 44(4) . . . . ?
C31 C32 C75 C78 -71(4) . . . . ?
C31 C32 C75 C76 171(4) . . . . ?
C7 O1 C6 C1 87(2) . . . . ?
C7 O1 C6 C5 -95(2) . . . . ?
C11 C10 C15 C14 4(4) . . . . ?
C11 C10 C9 N1 16(4) . . . . ?
C11 C12 C13 C14 4(5) . . . . ?
C9 C10 C15 C14 -172(3) . . . . ?
C9 C10 C11 O5 -9(4) . . . . ?
C9 C10 C11 C12 176(2) . . . . ?
C9 N1 C8 C7 110(3) . . . . ?
C21 C16 N3 N2 19(4) . . . . ?
C21 C16 C17 C18 -3(4) . . . . ?
C21 C20 C19 C18 -3(4) . . . . ?
C36 O3 C35 C34 -87(3) . . . . ?
C36 O3 C35 C30 95(3) . . . . ?
C37 N4 C38 C39 -170(2) . . . . ?
C32 C31 C30 C35 -6(4) . . . . ?
C32 C31 C30 C29 174(3) . . . . ?
C49 C48 C47 C46 -1(6) . . . . ?
C16 C21 C20 C19 3(4) . . . . ?
C55 C54 C59 C60 96(5) . . . . ?
C55 C54 C59 C61 -138(4) . . . . ?
C55 C54 C59 C62 -22(5) . . . . ?
C30 C35 C34 C51 176(2) . . . . ?
C30 C35 C34 C33 -6(4) . . . . ?
C30 C29 C27 C28 -75(3) . . . . ?
C30 C29 C27 C26 109(3) . . . . ?
C30 C31 C32 C33 2(4) . . . . ?
C30 C31 C32 C75 -178(3) . . . . ?
C45 N6 N5 C43 178(2) . . . . ?
C45 C46 C47 C48 0(7) . . . . ?
C48 C49 C50 C45 -3(5) . . . . ?
C63 C3 C4 C5 -180(3) . . . . ?
C63 C3 C2 C1 178(3) . . . . ?
N3 N2 C14 C15 -168(3) . . . . ?
N3 N2 C14 C13 15(4) . . . . ?
N3 C16 C17 C18 -179(2) . . . . ?
C17 C16 N3 N2 -165(3) . . . . ?
C17 C18 C19 C20 0(4) . . . . ?
C33 C34 C51 C52 80(3) . . . . ?
C33 C32 C75 C77 -136(3) . . . . ?
C33 C32 C75 C78 109(4) . . . . ?
C33 C32 C75 C76 -10(6) . . . . ?
C20 C21 C16 N3 175(3) . . . . ?
C20 C21 C16 C17 0(5) . . . . ?
C50 C49 C48 C47 2(5) . . . . ?
C50 C45 C46 C47 0(6) . . . . ?
C19 C18 C17 C16 3(4) . . . . ?
C46 C45 C50 C49 2(5) . . . . ?
C13 C14 C15 C10 -3(4) . . . . ?
C59 C54 C55 C56 -167(3) . . . . ?
C75 C32 C33 C34 -180(3) . . . . ?
C67 C25 C26 C27 -172(3) . . . . ?
C67 C25 C24 C23 171(3) . . . . ?
C71 C25 C26 C27 166(4) . . . . ?
C71 C25 C24 C23 -169(3) . . . . ?
